data_4303535
loop_
_publ_author_name
'Stephen J. Geier'
'Austin L. Gille'
'Thomas M. Gilbert'
'Douglas W. Stephan'

_publ_section_title
;
From Classical Adducts to Frustrated Lewis Pairs: Steric Effects in the
Interactions of Pyridines and B(C6F5)3
;
_journal_name_full 'Inorganic Chemistry'
_journal_page_first 10466
_journal_page_last 10474
_journal_paper_doi 10.1021/ic901726b
_journal_volume 48
_journal_year 2009
_chemical_formula_sum 'C28 H8 B F15 N2'
_chemical_formula_weight 668.17
_chemical_name_systematic
; 
 ? 
;
_space_group_IT_number 14
_symmetry_cell_setting monoclinic
_symmetry_space_group_name_Hall '-P 2ybc'
_symmetry_space_group_name_H-M 'P 1 21/c 1'
_atom_sites_solution_hydrogens geom
_atom_sites_solution_primary direct
_atom_sites_solution_secondary difmap
_audit_creation_method SHELXL-97
_cell_angle_alpha 90.00
_cell_angle_beta 91.27(3)
_cell_angle_gamma 90.00
_cell_formula_units_Z 4
_cell_length_a 10.706(2)
_cell_length_b 16.332(3)
_cell_length_c 14.368(3)
_cell_measurement_reflns_used 12019
_cell_measurement_temperature 150(2)
_cell_measurement_theta_max 25.1
_cell_measurement_theta_min 2.7
_cell_volume 2511.6(8)
_computing_cell_refinement 'Denzo-SMN (Otwinowski & Minor, 1997)'
_computing_data_collection 'Collect (Nonius B.V., 1997-2002)'
_computing_data_reduction Denzo-SMN
_computing_molecular_graphics 'PLATON (Spek, 2003)'
_computing_publication_material 'SHELXTL V6.1'
_computing_structure_refinement 'SHELXTL V6.1 (Sheldrick, 2008)'
_computing_structure_solution 'SIR-92 (Altomare et al., 1994)'
_diffrn_ambient_temperature 150(2)
_diffrn_measured_fraction_theta_full 0.982
_diffrn_measured_fraction_theta_max 0.982
_diffrn_measurement_device_type 'Nonius KappaCCD'
_diffrn_measurement_method '\f scans and \w scans with \k offsets'
_diffrn_radiation_monochromator graphite
_diffrn_radiation_source 'fine-focus sealed tube'
_diffrn_radiation_type MoK\a
_diffrn_radiation_wavelength 0.71073
_diffrn_reflns_av_R_equivalents 0.0565
_diffrn_reflns_av_sigmaI/netI 0.0816
_diffrn_reflns_limit_h_max 12
_diffrn_reflns_limit_h_min -12
_diffrn_reflns_limit_k_max 19
_diffrn_reflns_limit_k_min -19
_diffrn_reflns_limit_l_max 17
_diffrn_reflns_limit_l_min -17
_diffrn_reflns_number 12019
_diffrn_reflns_theta_full 25.09
_diffrn_reflns_theta_max 25.09
_diffrn_reflns_theta_min 2.66
_exptl_absorpt_coefficient_mu 0.182
_exptl_absorpt_correction_T_max 0.979
_exptl_absorpt_correction_T_min 0.915
_exptl_absorpt_correction_type multi-scan
_exptl_absorpt_process_details
;
multi-scan from symmetry-related measurements
Sortav (Blessing 1995)
;
_exptl_crystal_colour colourless
_exptl_crystal_density_diffrn 1.767
_exptl_crystal_density_method 'not measured'
_exptl_crystal_description block
_exptl_crystal_F_000 1320
_exptl_crystal_size_max 0.16
_exptl_crystal_size_mid 0.15
_exptl_crystal_size_min 0.12
_refine_diff_density_max 0.334
_refine_diff_density_min -0.312
_refine_diff_density_rms 0.072
_refine_ls_extinction_method none
_refine_ls_goodness_of_fit_ref 1.006
_refine_ls_hydrogen_treatment constr
_refine_ls_matrix_type full
_refine_ls_number_parameters 415
_refine_ls_number_reflns 4389
_refine_ls_number_restraints 0
_refine_ls_restrained_S_all 1.006
_refine_ls_R_factor_all 0.1131
_refine_ls_R_factor_gt 0.0504
_refine_ls_shift/su_max 0.000
_refine_ls_shift/su_mean 0.000
_refine_ls_structure_factor_coef Fsqd
_refine_ls_weighting_details 'calc w=1/[\s^2^(Fo^2^)+(0.0687P)^2^+0.0000P] where P=(Fo^2^+2Fc^2^)/3'
_refine_ls_weighting_scheme calc
_refine_ls_wR_factor_gt 0.1114
_refine_ls_wR_factor_ref 0.1409
_reflns_number_gt 2499
_reflns_number_total 4389
_reflns_threshold_expression >2sigma(I)
_cod_data_source_file ic901726b_si_002_05.cif
_cod_data_source_block (((2-C5H4N)C5H4N)-B(C6F5)3)
_cod_depositor_comments
;
The following automatic conversions were performed:
'_symmetry_cell_setting' value 'Monoclinic' changed to 'monoclinic'
according to '/home/saulius/struct/CIF-dictionaries/cif_core.dic'
dictionary named 'cif_core.dic' version 2.4.1 from 2010-06-29.

Automatic conversion script
Id: cif_fix_enum 1527 2010-12-29 10:47:43Z saulius 
;
_cod_database_code 4303535

loop_
_symmetry_equiv_pos_as_xyz
'x, y, z'
'-x, y+1/2, -z+1/2'
'-x, -y, -z'
'x, -y-1/2, z-1/2'

loop_
_atom_site_label
_atom_site_type_symbol
_atom_site_fract_x
_atom_site_fract_y
_atom_site_fract_z
_atom_site_U_iso_or_equiv
_atom_site_adp_type
_atom_site_occupancy
_atom_site_symmetry_multiplicity
_atom_site_calc_flag
_atom_site_refinement_flags
_atom_site_disorder_assembly
_atom_site_disorder_group
N1 N 0.2371(2) 0.05683(16) 0.38193(19) 0.0256(7) Uani 1 1 d . . .
N2 N 0.0040(3) 0.18898(18) 0.4244(2) 0.0363(8) Uani 1 1 d . . .
B1 B 0.2700(4) 0.0970(2) 0.2800(3) 0.0278(10) Uani 1 1 d . . .
F2 F 0.18512(18) 0.02779(11) 0.08841(13) 0.0376(5) Uani 1 1 d . . .
F3 F 0.3211(2) -0.06344(12) -0.02082(13) 0.0460(6) Uani 1 1 d . . .
F4 F 0.5498(2) -0.12015(12) 0.03540(14) 0.0451(6) Uani 1 1 d . . .
F5 F 0.63760(19) -0.08343(12) 0.20989(15) 0.0435(6) Uani 1 1 d . . .
F6 F 0.50482(18) 0.01073(11) 0.32245(13) 0.0365(5) Uani 1 1 d . . .
F8 F 0.35190(17) 0.19299(11) 0.12659(12) 0.0320(5) Uani 1 1 d . . .
F9 F 0.54842(18) 0.29525(12) 0.12009(13) 0.0367(5) Uani 1 1 d . . .
F10 F 0.69868(17) 0.31751(11) 0.27346(13) 0.0348(5) Uani 1 1 d . . .
F11 F 0.64057(17) 0.24246(11) 0.43609(13) 0.0329(5) Uani 1 1 d . . .
F12 F 0.44423(17) 0.14275(11) 0.44597(12) 0.0314(5) Uani 1 1 d . . .
F14 F 0.05749(18) -0.00635(11) 0.25329(14) 0.0383(5) Uani 1 1 d . . .
F15 F -0.16972(18) 0.03442(12) 0.18983(15) 0.0461(6) Uani 1 1 d . . .
F16 F -0.22118(18) 0.19399(12) 0.13724(14) 0.0447(6) Uani 1 1 d . . .
F17 F -0.04101(18) 0.31181(11) 0.15737(14) 0.0388(5) Uani 1 1 d . . .
F18 F 0.18446(17) 0.27414(10) 0.22224(13) 0.0329(5) Uani 1 1 d . . .
C1 C 0.3366(3) 0.02571(19) 0.2130(2) 0.0269(8) Uani 1 1 d . . .
C2 C 0.2966(3) 0.00256(19) 0.1246(2) 0.0288(9) Uani 1 1 d . . .
C3 C 0.3658(3) -0.0453(2) 0.0648(2) 0.0320(9) Uani 1 1 d . . .
C4 C 0.4817(3) -0.07343(19) 0.0930(3) 0.0319(9) Uani 1 1 d . . .
C5 C 0.5259(3) -0.0543(2) 0.1802(3) 0.0327(9) Uani 1 1 d . . .
C6 C 0.4543(3) -0.0053(2) 0.2370(2) 0.0313(9) Uani 1 1 d . . .
C7 C 0.3826(3) 0.16616(19) 0.2877(2) 0.0237(8) Uani 1 1 d . . .
C8 C 0.4189(3) 0.2059(2) 0.2072(2) 0.0241(8) Uani 1 1 d . . .
C9 C 0.5211(3) 0.2569(2) 0.2006(2) 0.0272(8) Uani 1 1 d . . .
C10 C 0.5972(3) 0.26866(19) 0.2777(2) 0.0267(8) Uani 1 1 d . . .
C11 C 0.5677(3) 0.23032(19) 0.3592(2) 0.0275(8) Uani 1 1 d . . .
C12 C 0.4634(3) 0.18030(19) 0.3631(2) 0.0253(8) Uani 1 1 d . . .
C13 C 0.1356(3) 0.12957(19) 0.2394(2) 0.0251(8) Uani 1 1 d . . .
C14 C 0.0374(3) 0.0743(2) 0.2298(2) 0.0298(9) Uani 1 1 d . . .
C15 C -0.0803(3) 0.0936(2) 0.1968(2) 0.0329(9) Uani 1 1 d . . .
C16 C -0.1068(3) 0.1736(2) 0.1705(2) 0.0301(9) Uani 1 1 d . . .
C17 C -0.0147(3) 0.23228(19) 0.1799(2) 0.0280(8) Uani 1 1 d . . .
C18 C 0.1023(3) 0.2101(2) 0.2132(2) 0.0271(8) Uani 1 1 d . . .
C19 C 0.2627(3) -0.0235(2) 0.3992(2) 0.0327(9) Uani 1 1 d . . .
H19A H 0.2989 -0.0540 0.3522 0.039 Uiso 1 1 calc R . .
C20 C 0.2385(4) -0.0623(2) 0.4815(3) 0.0390(10) Uani 1 1 d . . .
H20A H 0.2575 -0.1175 0.4895 0.047 Uiso 1 1 calc R . .
C21 C 0.1858(4) -0.0185(2) 0.5514(3) 0.0460(11) Uani 1 1 d . . .
H21A H 0.1710 -0.0425 0.6088 0.055 Uiso 1 1 calc R . .
C22 C 0.1546(4) 0.0635(2) 0.5345(3) 0.0389(10) Uani 1 1 d . . .
H22A H 0.1171 0.0938 0.5811 0.047 Uiso 1 1 calc R . .
C23 C 0.1781(3) 0.1003(2) 0.4504(2) 0.0278(8) Uani 1 1 d . . .
C24 C 0.1293(3) 0.1868(2) 0.4358(2) 0.0284(8) Uani 1 1 d . . .
C25 C 0.2018(3) 0.2570(2) 0.4434(2) 0.0318(9) Uani 1 1 d . . .
H25A H 0.2875 0.2531 0.4546 0.038 Uiso 1 1 calc R . .
C26 C 0.1448(4) 0.3336(2) 0.4342(3) 0.0378(9) Uani 1 1 d . . .
H26A H 0.1922 0.3813 0.4376 0.045 Uiso 1 1 calc R . .
C27 C 0.0182(4) 0.3372(2) 0.4201(3) 0.0418(10) Uani 1 1 d . . .
H27A H -0.0225 0.3872 0.4130 0.050 Uiso 1 1 calc R . .
C28 C -0.0480(4) 0.2640(2) 0.4165(3) 0.0411(10) Uani 1 1 d . . .
H28A H -0.1343 0.2669 0.4082 0.049 Uiso 1 1 calc R . .

loop_
_atom_site_aniso_label
_atom_site_aniso_U_11
_atom_site_aniso_U_22
_atom_site_aniso_U_33
_atom_site_aniso_U_23
_atom_site_aniso_U_13
_atom_site_aniso_U_12
N1 0.0209(16) 0.0261(16) 0.0297(17) 0.0023(13) -0.0002(13) -0.0004(13)
N2 0.0273(18) 0.044(2) 0.0371(19) 0.0034(15) -0.0024(15) -0.0015(15)
B1 0.027(2) 0.032(2) 0.024(2) 0.0035(18) -0.0008(18) 0.0034(18)
F2 0.0387(13) 0.0424(12) 0.0312(11) -0.0035(9) -0.0097(10) 0.0045(10)
F3 0.0613(15) 0.0494(13) 0.0275(12) -0.0087(10) 0.0020(11) -0.0005(11)
F4 0.0509(14) 0.0380(11) 0.0469(13) -0.0045(10) 0.0168(11) 0.0027(11)
F5 0.0304(12) 0.0421(12) 0.0583(14) -0.0004(11) 0.0052(10) 0.0077(10)
F6 0.0346(12) 0.0375(11) 0.0369(12) -0.0026(9) -0.0100(10) 0.0043(9)
F8 0.0319(12) 0.0398(12) 0.0241(11) -0.0007(9) -0.0038(9) 0.0000(9)
F9 0.0360(12) 0.0434(12) 0.0306(12) 0.0095(10) 0.0025(9) -0.0028(10)
F10 0.0277(11) 0.0377(11) 0.0388(12) 0.0017(9) -0.0015(9) -0.0070(9)
F11 0.0291(11) 0.0394(11) 0.0297(11) 0.0013(9) -0.0085(9) -0.0040(9)
F12 0.0317(11) 0.0372(11) 0.0254(11) 0.0036(9) -0.0020(9) -0.0046(9)
F14 0.0365(12) 0.0290(11) 0.0489(14) 0.0045(10) -0.0069(10) -0.0047(9)
F15 0.0294(12) 0.0477(13) 0.0608(15) 0.0000(11) -0.0078(11) -0.0121(10)
F16 0.0286(12) 0.0550(14) 0.0500(14) -0.0028(11) -0.0116(10) 0.0069(10)
F17 0.0366(12) 0.0341(12) 0.0455(13) 0.0041(10) -0.0052(10) 0.0073(9)
F18 0.0311(12) 0.0267(11) 0.0407(12) 0.0016(9) -0.0045(9) -0.0012(9)
C1 0.028(2) 0.0243(19) 0.028(2) 0.0023(16) -0.0025(16) -0.0018(15)
C2 0.031(2) 0.0246(19) 0.031(2) 0.0009(16) -0.0037(17) -0.0007(16)
C3 0.040(2) 0.032(2) 0.024(2) -0.0040(17) 0.0037(17) -0.0018(18)
C4 0.037(2) 0.0240(19) 0.036(2) -0.0034(17) 0.0158(19) 0.0003(17)
C5 0.028(2) 0.0263(19) 0.044(2) 0.0019(18) 0.0000(19) 0.0002(17)
C6 0.034(2) 0.028(2) 0.033(2) -0.0008(17) -0.0031(18) -0.0082(17)
C7 0.0220(19) 0.0248(18) 0.0244(19) 0.0010(15) -0.0006(15) 0.0026(15)
C8 0.0180(18) 0.0308(19) 0.0233(19) -0.0021(15) -0.0017(15) 0.0006(15)
C9 0.029(2) 0.0294(19) 0.024(2) 0.0044(16) 0.0041(16) 0.0026(17)
C10 0.0182(19) 0.0266(19) 0.035(2) -0.0007(17) 0.0012(16) -0.0027(15)
C11 0.0203(19) 0.030(2) 0.031(2) -0.0030(17) -0.0063(16) 0.0012(16)
C12 0.027(2) 0.0255(18) 0.0231(19) 0.0070(15) 0.0028(16) 0.0012(16)
C13 0.0239(19) 0.0283(19) 0.0232(19) -0.0023(15) -0.0015(15) -0.0024(16)
C14 0.032(2) 0.027(2) 0.030(2) 0.0024(16) -0.0002(17) -0.0001(17)
C15 0.027(2) 0.041(2) 0.031(2) -0.0052(18) -0.0011(17) -0.0108(18)
C16 0.0207(19) 0.041(2) 0.029(2) 0.0003(17) -0.0066(16) 0.0073(17)
C17 0.030(2) 0.029(2) 0.025(2) -0.0013(16) -0.0003(16) 0.0031(17)
C18 0.027(2) 0.031(2) 0.0237(19) -0.0027(16) -0.0028(16) -0.0068(17)
C19 0.033(2) 0.032(2) 0.033(2) 0.0026(17) 0.0019(17) 0.0046(17)
C20 0.049(3) 0.029(2) 0.039(2) 0.0095(18) 0.007(2) 0.0029(19)
C21 0.058(3) 0.047(3) 0.033(2) 0.013(2) 0.009(2) 0.009(2)
C22 0.046(2) 0.039(2) 0.033(2) 0.0012(18) 0.0092(19) 0.0075(19)
C23 0.026(2) 0.0302(19) 0.027(2) 0.0002(17) -0.0007(16) 0.0010(16)
C24 0.027(2) 0.035(2) 0.0228(19) 0.0016(16) -0.0009(16) 0.0026(17)
C25 0.026(2) 0.038(2) 0.032(2) -0.0067(17) 0.0011(16) 0.0000(18)
C26 0.040(2) 0.034(2) 0.039(2) -0.0051(18) 0.0042(19) -0.0044(19)
C27 0.044(3) 0.038(2) 0.044(2) 0.0037(19) 0.003(2) 0.011(2)
C28 0.031(2) 0.051(3) 0.042(2) 0.005(2) -0.0015(19) 0.005(2)

loop_
_atom_type_symbol
_atom_type_description
_atom_type_scat_dispersion_real
_atom_type_scat_dispersion_imag
_atom_type_scat_source
C C 0.0033 0.0016 'International Tables Vol C Tables 4.2.6.8 and 6.1.1.4'
H H 0.0000 0.0000 'International Tables Vol C Tables 4.2.6.8 and 6.1.1.4'
B B 0.0013 0.0007 'International Tables Vol C Tables 4.2.6.8 and 6.1.1.4'
N N 0.0061 0.0033 'International Tables Vol C Tables 4.2.6.8 and 6.1.1.4'
F F 0.0171 0.0103 'International Tables Vol C Tables 4.2.6.8 and 6.1.1.4'

loop_
_geom_angle_atom_site_label_1
_geom_angle_atom_site_label_2
_geom_angle_atom_site_label_3
_geom_angle
_geom_angle_site_symmetry_1
_geom_angle_site_symmetry_3
_geom_angle_publ_flag
C19 N1 C23 117.4(3) . . ?
C19 N1 B1 119.9(3) . . ?
C23 N1 B1 122.6(3) . . ?
C24 N2 C28 116.3(3) . . ?
C13 B1 N1 104.1(3) . . ?
C13 B1 C7 115.9(3) . . ?
N1 B1 C7 112.5(3) . . ?
C13 B1 C1 113.8(3) . . ?
N1 B1 C1 109.6(3) . . ?
C7 B1 C1 101.2(3) . . ?
C2 C1 C6 112.8(3) . . ?
C2 C1 B1 126.1(3) . . ?
C6 C1 B1 120.1(3) . . ?
F2 C2 C1 121.3(3) . . ?
F2 C2 C3 114.3(3) . . ?
C1 C2 C3 124.3(3) . . ?
F3 C3 C4 119.8(3) . . ?
F3 C3 C2 120.5(3) . . ?
C4 C3 C2 119.8(3) . . ?
F4 C4 C5 120.7(3) . . ?
F4 C4 C3 120.2(3) . . ?
C5 C4 C3 119.1(3) . . ?
F5 C5 C4 119.8(3) . . ?
F5 C5 C6 121.1(3) . . ?
C4 C5 C6 119.1(3) . . ?
F6 C6 C5 115.4(3) . . ?
F6 C6 C1 119.7(3) . . ?
C5 C6 C1 124.9(3) . . ?
C8 C7 C12 113.0(3) . . ?
C8 C7 B1 118.8(3) . . ?
C12 C7 B1 127.2(3) . . ?
F8 C8 C9 116.0(3) . . ?
F8 C8 C7 118.8(3) . . ?
C9 C8 C7 125.2(3) . . ?
F9 C9 C10 119.3(3) . . ?
F9 C9 C8 121.6(3) . . ?
C10 C9 C8 119.1(3) . . ?
F10 C10 C11 120.7(3) . . ?
F10 C10 C9 120.6(3) . . ?
C11 C10 C9 118.7(3) . . ?
F11 C11 C10 119.4(3) . . ?
F11 C11 C12 120.2(3) . . ?
C10 C11 C12 120.4(3) . . ?
F12 C12 C11 116.1(3) . . ?
F12 C12 C7 120.3(3) . . ?
C11 C12 C7 123.6(3) . . ?
C14 C13 C18 113.1(3) . . ?
C14 C13 B1 118.9(3) . . ?
C18 C13 B1 128.0(3) . . ?
C15 C14 F14 116.2(3) . . ?
C15 C14 C13 124.9(3) . . ?
F14 C14 C13 118.9(3) . . ?
F15 C15 C14 120.1(3) . . ?
F15 C15 C16 120.5(3) . . ?
C14 C15 C16 119.4(3) . . ?
F16 C16 C17 120.4(3) . . ?
F16 C16 C15 120.6(3) . . ?
C17 C16 C15 119.1(3) . . ?
F17 C17 C18 120.8(3) . . ?
F17 C17 C16 119.6(3) . . ?
C18 C17 C16 119.6(3) . . ?
F18 C18 C17 114.1(3) . . ?
F18 C18 C13 121.9(3) . . ?
C17 C18 C13 124.0(3) . . ?
N1 C19 C20 124.1(3) . . ?
C21 C20 C19 118.7(3) . . ?
C20 C21 C22 118.4(3) . . ?
C23 C22 C21 121.4(3) . . ?
N1 C23 C22 119.8(3) . . ?
N1 C23 C24 122.9(3) . . ?
C22 C23 C24 117.3(3) . . ?
N2 C24 C25 122.7(3) . . ?
N2 C24 C23 112.3(3) . . ?
C25 C24 C23 124.6(3) . . ?
C24 C25 C26 119.4(3) . . ?
C27 C26 C25 118.8(4) . . ?
C26 C27 C28 118.1(4) . . ?
N2 C28 C27 124.6(4) . . ?

loop_
_geom_bond_atom_site_label_1
_geom_bond_atom_site_label_2
_geom_bond_distance
_geom_bond_site_symmetry_2
_geom_bond_publ_flag
N1 C19 1.362(4) . ?
N1 C23 1.378(4) . ?
N1 B1 1.649(5) . ?
N2 C24 1.348(4) . ?
N2 C28 1.349(4) . ?
B1 C13 1.631(5) . ?
B1 C7 1.654(5) . ?
B1 C1 1.680(5) . ?
F2 C2 1.356(4) . ?
F3 C3 1.344(4) . ?
F4 C4 1.351(4) . ?
F5 C5 1.347(4) . ?
F6 C6 1.356(4) . ?
F8 C8 1.365(3) . ?
F9 C9 1.354(4) . ?
F10 C10 1.350(4) . ?
F11 C11 1.354(4) . ?
F12 C12 1.359(3) . ?
F14 C14 1.376(4) . ?
F15 C15 1.362(4) . ?
F16 C16 1.346(4) . ?
F17 C17 1.367(4) . ?
F18 C18 1.370(4) . ?
C1 C2 1.384(4) . ?
C1 C6 1.394(5) . ?
C2 C3 1.387(5) . ?
C3 C4 1.376(5) . ?
C4 C5 1.366(5) . ?
C5 C6 1.387(5) . ?
C7 C8 1.389(4) . ?
C7 C12 1.391(4) . ?
C8 C9 1.379(5) . ?
C9 C10 1.374(4) . ?
C10 C11 1.370(5) . ?
C11 C12 1.385(4) . ?
C13 C14 1.390(5) . ?
C13 C18 1.412(4) . ?
C14 C15 1.373(5) . ?
C15 C16 1.389(5) . ?
C16 C17 1.380(5) . ?
C17 C18 1.379(5) . ?
C19 C20 1.371(5) . ?
C20 C21 1.365(5) . ?
C21 C22 1.400(5) . ?
C22 C23 1.379(5) . ?
C23 C24 1.518(5) . ?
C24 C25 1.388(5) . ?
C25 C26 1.397(5) . ?
C26 C27 1.368(5) . ?
C27 C28 1.391(5) . ?
